data_7218240
loop_
_publ_author_name
'Benyei, Attila'
'Stirling, Andras'
'Bostai, Beatrix'
'L\>orincz, Kriszti\'an'
'Kotschy, Andras'

_publ_section_title
;
 Out of cross-conjugation: The unexpected structure of tetrazinones
;
_journal_name_full 'RSC Adv.'
_journal_paper_doi 10.1039/C4RA05616G
_journal_year 2014
_chemical_absolute_configuration syn
_chemical_formula_moiety 'C22 H24 N6 O1'
_chemical_formula_sum 'C22 H24 N6 O'
_chemical_formula_weight 388.47
_chemical_name_systematic
;
 ?
;
_space_group_IT_number 19
_symmetry_cell_setting orthorhombic
_symmetry_space_group_name_Hall 'P 2ac 2ab'
_symmetry_space_group_name_H-M 'P 21 21 21'
_atom_sites_solution_hydrogens geom
_atom_sites_solution_primary direct
_atom_sites_solution_secondary difmap
_audit_creation_date 2011-06-28T15:27:17-00:00
_audit_creation_method 'WinGX routine CIF_UPDATE'
_cell_angle_alpha 90
_cell_angle_beta 90
_cell_angle_gamma 90
_cell_formula_units_Z 4
_cell_length_a 9.7674(10)
_cell_length_b 13.8678(10)
_cell_length_c 14.8710(10)
_cell_measurement_reflns_used 25
_cell_measurement_temperature 293(2)
_cell_measurement_theta_max 17.01
_cell_measurement_theta_min 9.32
_cell_volume 2014.3(3)
_computing_cell_refinement 'MACH3/PC (Enraf Nonius, 1992)'
_computing_data_collection 'MACH3/PC (Enraf Nonius, 1992)'
_computing_data_reduction 'XCAD4 (Harms & Wocadlo, 1995)'
_computing_molecular_graphics 'Ortep-3 for Windows (Farrugia, 1997)'
_computing_publication_material 'WinGX publication routines (Farrugia, 1999)'
_computing_structure_refinement 'SHELXL-97 (Sheldrick, 2008)'
_computing_structure_solution 'SIR92 (Giacovazzo et al, 1993)'
_diffrn_ambient_temperature 293(2)
_diffrn_measured_fraction_theta_full 1
_diffrn_measured_fraction_theta_max 1
_diffrn_measurement_device_type 'Enraf Nonius MACH3'
_diffrn_measurement_method 'non-profiled omega/2theta scans'
_diffrn_radiation_monochromator graphite
_diffrn_radiation_type MoK\a
_diffrn_radiation_wavelength 0.71073
_diffrn_reflns_av_R_equivalents 0.0101
_diffrn_reflns_av_unetI/netI 0.0444
_diffrn_reflns_limit_h_max 12
_diffrn_reflns_limit_h_min -4
_diffrn_reflns_limit_k_max 17
_diffrn_reflns_limit_k_min -2
_diffrn_reflns_limit_l_max 18
_diffrn_reflns_limit_l_min 0
_diffrn_reflns_number 2317
_diffrn_reflns_theta_full 25.96
_diffrn_reflns_theta_max 25.96
_diffrn_reflns_theta_min 2.01
_diffrn_source 'Enraf Nonius FR590'
_diffrn_standards_decay_% 2
_diffrn_standards_interval_count 97
_diffrn_standards_interval_time 60
_diffrn_standards_number 3
_exptl_absorpt_coefficient_mu 0.083
_exptl_absorpt_correction_T_max 0.9804
_exptl_absorpt_correction_T_min 0.9165
_exptl_absorpt_correction_type psi-scan
_exptl_absorpt_process_details
;
North A.C.T., Phillips D.C. & Mathews F.S. (1968) Acta. Cryst. A24, 351
        Number of psi-scan sets used was   4
        Theta correction was applied.
        Averaged transmission function was used.
        Fourier smoothing - Window value   5
;
_exptl_crystal_colour pink
_exptl_crystal_density_diffrn 1.281
_exptl_crystal_density_method 'not measured'
_exptl_crystal_description prism
_exptl_crystal_F_000 824
_exptl_crystal_size_max 0.35
_exptl_crystal_size_mid 0.3
_exptl_crystal_size_min 0.22
_refine_diff_density_max 0.177
_refine_diff_density_min -0.182
_refine_diff_density_rms 0.04
_refine_ls_abs_structure_details 'Flack H D (1983), Acta Cryst. A39, 876-881'
_refine_ls_abs_structure_Flack -5(4)
_refine_ls_extinction_method none
_refine_ls_goodness_of_fit_ref 1.077
_refine_ls_hydrogen_treatment constr
_refine_ls_matrix_type full
_refine_ls_number_parameters 266
_refine_ls_number_reflns 2242
_refine_ls_number_restraints 0
_refine_ls_restrained_S_all 1.077
_refine_ls_R_factor_all 0.0876
_refine_ls_R_factor_gt 0.051
_refine_ls_shift/su_max 0
_refine_ls_shift/su_mean 0
_refine_ls_structure_factor_coef Fsqd
_refine_ls_weighting_details 'calc w=1/[\s^2^(Fo^2^)+(0.0633P)^2^+0.0000P] where P=(Fo^2^+2Fc^2^)/3'
_refine_ls_weighting_scheme calc
_refine_ls_wR_factor_ref 0.1275
_reflns_number_gt 1546
_reflns_number_total 2242
_reflns_threshold_expression >2\s(I)
_cod_data_source_file c4ra05616g2.cif
_cod_data_source_block 4
_cod_database_code 7218240

loop_
_symmetry_equiv_pos_as_xyz
'x, y, z'
'-x+1/2, -y, z+1/2'
'x+1/2, -y+1/2, -z'
'-x, y+1/2, -z+1/2'

loop_
_atom_site_label
_atom_site_fract_x
_atom_site_fract_y
_atom_site_fract_z
_atom_site_U_iso_or_equiv
_atom_site_adp_type
_atom_site_calc_flag
_atom_site_refinement_flags
_atom_site_occupancy
_atom_site_type_symbol
C3 0.2434(4) 0.2476(3) 0.7677(3) 0.0490(10) Uani d . 1 C
C6 0.4650(4) 0.1650(3) 0.7129(2) 0.0354(8) Uani d . 1 C
C12 0.5924(4) 0.1121(3) 0.6959(2) 0.0371(8) Uani d . 1 C
C14 0.8048(4) 0.0447(3) 0.7160(3) 0.0580(11) Uani d . 1 C
H14A 0.8229 -0.0084 0.7568 0.07 Uiso calc R 1 H
H14B 0.8891 0.08 0.7059 0.07 Uiso calc R 1 H
C15 0.7450(4) 0.0087(3) 0.6282(3) 0.0532(11) Uani d . 1 C
H15A 0.8033 0.0256 0.5778 0.064 Uiso calc R 1 H
H15B 0.7326 -0.0607 0.6293 0.064 Uiso calc R 1 H
C81 0.5411(4) 0.0698(3) 0.5388(2) 0.0387(9) Uani d . 1 C
C82 0.4442(4) 0.0009(3) 0.5141(3) 0.0432(9) Uani d . 1 C
C83 0.3805(4) 0.0130(3) 0.4307(3) 0.0523(11) Uani d . 1 C
H83 0.3166 -0.0325 0.412 0.063 Uiso calc . 1 H
C84 0.4087(4) 0.0892(3) 0.3758(3) 0.0523(10) Uani d . 1 C
C85 0.5089(4) 0.1552(3) 0.4020(3) 0.0529(11) Uani d . 1 C
H85 0.5302 0.2063 0.364 0.064 Uiso calc . 1 H
C86 0.5776(4) 0.1466(3) 0.4832(3) 0.0442(9) Uani d . 1 C
C87 0.4112(5) -0.0837(3) 0.5738(3) 0.0584(12) Uani d . 1 C
H87A 0.344 -0.1237 0.5449 0.088 Uiso calc R 1 H
H87B 0.3758 -0.0608 0.6301 0.088 Uiso calc R 1 H
H87C 0.4928 -0.1206 0.5843 0.088 Uiso calc R 1 H
C88 0.3347(6) 0.1011(4) 0.2864(3) 0.0797(16) Uani d . 1 C
H88A 0.3865 0.1432 0.2481 0.12 Uiso calc R 1 H
H88B 0.2456 0.1283 0.2968 0.12 Uiso calc R 1 H
H88C 0.3251 0.0393 0.258 0.12 Uiso calc R 1 H
C89 0.6898(5) 0.2153(3) 0.5078(3) 0.0592(12) Uani d . 1 C
H89A 0.776 0.182 0.5072 0.089 Uiso calc R 1 H
H89B 0.6732 0.2408 0.5668 0.089 Uiso calc R 1 H
H89C 0.6923 0.2672 0.4651 0.089 Uiso calc R 1 H
C91 0.6943(4) 0.1476(3) 0.8442(2) 0.0461(10) Uani d . 1 C
H91 0.6596 0.2138 0.8411 0.055 Uiso calc R 1 H
C92 0.8393(4) 0.1514(4) 0.8820(3) 0.0682(13) Uani d . 1 C
H92A 0.8755 0.0872 0.8863 0.102 Uiso calc R 1 H
H92B 0.8376 0.1803 0.9407 0.102 Uiso calc R 1 H
H92C 0.8962 0.1892 0.8429 0.102 Uiso calc R 1 H
C93 0.5988(4) 0.0902(3) 0.9044(2) 0.0396(9) Uani d . 1 C
C94 0.5665(4) -0.0052(3) 0.8894(3) 0.0533(11) Uani d . 1 C
H94 0.6003 -0.0361 0.8385 0.064 Uiso calc . 1 H
C95 0.4851(5) -0.0555(3) 0.9485(3) 0.0643(13) Uani d . 1 C
H95 0.4644 -0.1198 0.937 0.077 Uiso calc . 1 H
C96 0.4346(4) -0.0120(4) 1.0236(3) 0.0587(12) Uani d . 1 C
H96 0.3789 -0.046 1.0632 0.07 Uiso calc . 1 H
C97 0.4668(5) 0.0831(4) 1.0403(3) 0.0594(12) Uani d . 1 C
H97 0.4337 0.1132 1.0918 0.071 Uiso calc . 1 H
C98 0.5471(4) 0.1332(3) 0.9814(3) 0.0515(10) Uani d . 1 C
H98 0.5675 0.1975 0.9931 0.062 Uiso calc . 1 H
N1 0.3469(3) 0.1213(2) 0.6941(2) 0.0483(9) Uani d . 1 N
N2 0.2332(3) 0.1635(3) 0.7168(2) 0.0570(10) Uani d . 1 N
N4 0.3613(3) 0.3018(2) 0.7621(2) 0.0550(9) Uani d . 1 N
N5 0.4743(3) 0.2574(2) 0.7391(2) 0.0495(8) Uani d . 1 N
N11 0.6116(3) 0.0591(2) 0.62273(19) 0.0410(8) Uani d . 1 N
N13 0.6968(3) 0.1086(2) 0.7519(2) 0.0436(8) Uani d . 1 N
O1 0.1452(3) 0.2766(3) 0.8099(3) 0.0881(12) Uani d . 1 O

loop_
_atom_site_aniso_label
_atom_site_aniso_U_11
_atom_site_aniso_U_22
_atom_site_aniso_U_33
_atom_site_aniso_U_12
_atom_site_aniso_U_13
_atom_site_aniso_U_23
C3 0.042(2) 0.056(2) 0.049(2) 0.013(2) 0.0024(19) -0.006(2)
C6 0.043(2) 0.039(2) 0.0237(17) 0.0032(17) -0.0011(16) 0.0024(15)
C12 0.0391(19) 0.0368(19) 0.0354(19) 0.0017(17) 0.0027(17) 0.0052(17)
C14 0.046(2) 0.071(3) 0.057(3) 0.020(2) -0.004(2) 0.000(2)
C15 0.048(2) 0.056(2) 0.056(2) 0.022(2) 0.011(2) 0.009(2)
C81 0.050(2) 0.041(2) 0.0255(17) 0.0093(19) 0.0057(17) -0.0021(15)
C82 0.048(2) 0.043(2) 0.039(2) 0.0078(19) 0.0061(19) -0.0021(17)
C83 0.052(2) 0.062(3) 0.042(2) 0.009(2) 0.007(2) -0.008(2)
C84 0.055(2) 0.069(3) 0.032(2) 0.014(2) 0.0036(19) 0.002(2)
C85 0.063(3) 0.058(3) 0.038(2) 0.007(2) 0.009(2) 0.0116(19)
C86 0.048(2) 0.040(2) 0.045(2) 0.0076(18) 0.0099(19) 0.0000(18)
C87 0.067(3) 0.051(2) 0.057(3) -0.001(2) 0.003(2) 0.008(2)
C88 0.093(4) 0.112(4) 0.035(2) 0.010(4) -0.008(3) 0.002(3)
C89 0.070(3) 0.043(2) 0.064(3) -0.002(2) 0.003(3) 0.004(2)
C91 0.053(2) 0.046(2) 0.039(2) 0.001(2) -0.0060(19) 0.0020(18)
C92 0.059(3) 0.086(3) 0.060(3) -0.014(3) -0.013(2) 0.011(3)
C93 0.043(2) 0.040(2) 0.035(2) 0.0043(18) -0.0090(17) 0.0016(17)
C94 0.060(3) 0.056(2) 0.044(2) -0.007(2) 0.004(2) -0.009(2)
C95 0.070(3) 0.063(3) 0.060(3) -0.020(3) 0.004(3) 0.000(2)
C96 0.047(2) 0.079(3) 0.050(3) -0.006(2) -0.001(2) 0.012(2)
C97 0.060(3) 0.077(3) 0.041(2) 0.012(3) 0.004(2) -0.002(2)
C98 0.061(3) 0.049(2) 0.045(2) 0.006(2) 0.000(2) -0.0036(19)
N1 0.0412(18) 0.050(2) 0.054(2) 0.0039(17) -0.0010(17) -0.0098(17)
N2 0.0410(19) 0.059(2) 0.071(2) 0.0060(18) 0.0031(17) -0.011(2)
N4 0.0484(19) 0.049(2) 0.068(2) 0.0130(18) -0.0015(19) -0.0105(18)
N5 0.0483(19) 0.0407(18) 0.060(2) 0.0033(16) 0.0024(18) -0.0032(17)
N11 0.0468(18) 0.0474(18) 0.0289(15) 0.0121(16) 0.0041(14) -0.0001(15)
N13 0.0389(16) 0.0528(18) 0.0391(18) 0.0092(15) -0.0033(16) 0.0054(16)
O1 0.061(2) 0.095(3) 0.109(3) 0.011(2) 0.027(2) -0.036(2)

loop_
_atom_type_symbol
_atom_type_description
_atom_type_scat_dispersion_real
_atom_type_scat_dispersion_imag
_atom_type_scat_source
C C 0.0033 0.0016 'International Tables Vol C Tables 4.2.6.8 and 6.1.1.4'
H H 0 0 'International Tables Vol C Tables 4.2.6.8 and 6.1.1.4'
N N 0.0061 0.0033 'International Tables Vol C Tables 4.2.6.8 and 6.1.1.4'
O O 0.0106 0.006 'International Tables Vol C Tables 4.2.6.8 and 6.1.1.4'

loop_
_geom_angle_atom_site_label_1
_geom_angle_atom_site_label_2
_geom_angle_atom_site_label_3
_geom_angle
O1 C3 N4 120.7(4)
O1 C3 N2 120.0(4)
N4 C3 N2 119.0(4)
N1 C6 N5 123.6(3)
N1 C6 C12 118.1(3)
N5 C6 C12 118.0(3)
N13 C12 N11 112.9(3)
N13 C12 C6 124.5(3)
N11 C12 C6 122.6(3)
N13 C14 C15 103.5(3)
N13 C14 H14A 111.1
C15 C14 H14A 111.1
N13 C14 H14B 111.1
C15 C14 H14B 111.1
H14A C14 H14B 109
N11 C15 C14 103.3(3)
N11 C15 H15A 111.1
C14 C15 H15A 111.1
N11 C15 H15B 111.1
C14 C15 H15B 111.1
H15A C15 H15B 109.1
C82 C81 C86 122.8(3)
C82 C81 N11 119.0(3)
C86 C81 N11 118.2(3)
C81 C82 C83 117.0(4)
C81 C82 C87 121.6(3)
C83 C82 C87 121.4(4)
C84 C83 C82 122.3(4)
C84 C83 H83 118.8
C82 C83 H83 118.8
C83 C84 C85 118.9(4)
C83 C84 C88 120.7(4)
C85 C84 C88 120.4(4)
C86 C85 C84 121.7(4)
C86 C85 H85 119.1
C84 C85 H85 119.1
C85 C86 C81 117.3(4)
C85 C86 C89 120.8(4)
C81 C86 C89 121.9(4)
C82 C87 H87A 109.5
C82 C87 H87B 109.5
H87A C87 H87B 109.5
C82 C87 H87C 109.5
H87A C87 H87C 109.5
H87B C87 H87C 109.5
C84 C88 H88A 109.5
C84 C88 H88B 109.5
H88A C88 H88B 109.5
C84 C88 H88C 109.5
H88A C88 H88C 109.5
H88B C88 H88C 109.5
C86 C89 H89A 109.5
C86 C89 H89B 109.5
H89A C89 H89B 109.5
C86 C89 H89C 109.5
H89A C89 H89C 109.5
H89B C89 H89C 109.5
N13 C91 C93 111.5(3)
N13 C91 C92 110.0(3)
C93 C91 C92 111.8(3)
N13 C91 H91 107.8
C93 C91 H91 107.8
C92 C91 H91 107.8
C91 C92 H92A 109.5
C91 C92 H92B 109.5
H92A C92 H92B 109.5
C91 C92 H92C 109.5
H92A C92 H92C 109.5
H92B C92 H92C 109.5
C94 C93 C98 117.6(4)
C94 C93 C91 123.3(4)
C98 C93 C91 119.0(4)
C95 C94 C93 121.1(4)
C95 C94 H94 119.5
C93 C94 H94 119.5
C96 C95 C94 120.6(4)
C96 C95 H95 119.7
C94 C95 H95 119.7
C95 C96 C97 119.3(4)
C95 C96 H96 120.4
C97 C96 H96 120.4
C98 C97 C96 120.1(4)
C98 C97 H97 119.9
C96 C97 H97 119.9
C97 C98 C93 121.3(4)
C97 C98 H98 119.3
C93 C98 H98 119.3
N2 N1 C6 118.7(3)
N1 N2 C3 117.2(3)
N5 N4 C3 117.6(3)
N4 N5 C6 117.8(3)
C12 N11 C81 126.1(3)
C12 N11 C15 109.9(3)
C81 N11 C15 121.3(3)
C12 N13 C91 124.2(3)
C12 N13 C14 110.2(3)
C91 N13 C14 124.6(3)

loop_
_geom_bond_atom_site_label_1
_geom_bond_atom_site_label_2
_geom_bond_distance
C3 O1 1.216(5)
C3 N4 1.377(5)
C3 N2 1.394(5)
C6 N1 1.333(5)
C6 N5 1.342(5)
C6 C12 1.467(5)
C12 N13 1.317(4)
C12 N11 1.327(5)
C14 N13 1.478(5)
C14 C15 1.515(6)
C14 H14A 0.97
C14 H14B 0.97
C15 N11 1.481(5)
C15 H15A 0.97
C15 H15B 0.97
C81 C82 1.393(5)
C81 C86 1.395(5)
C81 N11 1.434(5)
C82 C83 1.398(6)
C82 C87 1.506(5)
C83 C84 1.363(6)
C83 H83 0.93
C84 C85 1.396(6)
C84 C88 1.522(6)
C85 C86 1.386(6)
C85 H85 0.93
C86 C89 1.498(5)
C87 H87A 0.96
C87 H87B 0.96
C87 H87C 0.96
C88 H88A 0.96
C88 H88B 0.96
C88 H88C 0.96
C89 H89A 0.96
C89 H89B 0.96
C89 H89C 0.96
C91 N13 1.474(5)
C91 C93 1.518(5)
C91 C92 1.525(6)
C91 H91 0.98
C92 H92A 0.96
C92 H92B 0.96
C92 H92C 0.96
C93 C94 1.378(5)
C93 C98 1.386(5)
C94 C95 1.374(6)
C94 H94 0.93
C95 C96 1.363(6)
C95 H95 0.93
C96 C97 1.378(7)
C96 H96 0.93
C97 C98 1.366(6)
C97 H97 0.93
C98 H98 0.93
N1 N2 1.300(4)
N4 N5 1.310(4)
